data_4000760
loop_
_publ_author_name
'Pachfule, Pradip'
'Chen, Yifei'
'Sahoo, Subash Chandra'
'Jiang, Jianwen'
'Banerjee, Rahul'

_publ_contact_author
;

Dr. Rahul Banerjee

Scientist
Physical/Materials Chemistry Division  
National Chemical Laboratory
Dr. Homi Bhaba Road
Pune 411008, India


;
_publ_section_title
;
 Structural Isomerism and Effect of Fluorination on Gas Adsorption in
 Copper-Tetrazolate Based Metal Organic Frameworks
;
_journal_issue 11
_journal_name_full 'Chemistry of Materials'
_journal_page_first 2908
_journal_paper_doi 10.1021/cm2004352
_journal_volume 23
_journal_year 2011
_chemical_formula_moiety 'C86 H50 Cu9 N40 O22'
_chemical_formula_sum 'C86 H50 Cu9 N40 O22'
_chemical_formula_weight 2567.52
_chemical_name_systematic
; 
 ? 
;
_space_group_IT_number 34
_symmetry_cell_setting orthorhombic
_symmetry_space_group_name_Hall 'P 2 -2n'
_symmetry_space_group_name_H-M 'P n n 2'
_atom_sites_solution_hydrogens geom
_atom_sites_solution_primary direct
_atom_sites_solution_secondary difmap
_audit_creation_method SHELXL-97
_cell_angle_alpha 90.00
_cell_angle_beta 90.00
_cell_angle_gamma 90.00
_cell_formula_units_Z 2
_cell_length_a 13.464(8)
_cell_length_b 29.985(17)
_cell_length_c 19.717(11)
_cell_measurement_reflns_used 3578
_cell_measurement_temperature 293(2)
_cell_measurement_theta_max 18.92
_cell_measurement_theta_min 2.28
_cell_volume 7960(8)
_computing_cell_refinement 'Bruker SMART'
_computing_data_collection 'Bruker SMART'
_computing_data_reduction 'Bruker SAINT'
_computing_molecular_graphics 'Bruker SHELXTL'
_computing_publication_material 'Bruker SHELXTL'
_computing_structure_refinement 'Bruker SHELXTL'
_computing_structure_solution 'Bruker SHELXTL'
_diffrn_ambient_temperature 293(2)
_diffrn_measured_fraction_theta_full 0.997
_diffrn_measured_fraction_theta_max 0.997
_diffrn_radiation_monochromator graphite
_diffrn_radiation_source 'fine-focus sealed tube'
_diffrn_radiation_type MoK\a
_diffrn_radiation_wavelength 0.71073
_diffrn_reflns_av_R_equivalents 0.1456
_diffrn_reflns_av_sigmaI/netI 0.1824
_diffrn_reflns_limit_h_max 15
_diffrn_reflns_limit_h_min -16
_diffrn_reflns_limit_k_max 35
_diffrn_reflns_limit_k_min -35
_diffrn_reflns_limit_l_max 23
_diffrn_reflns_limit_l_min -23
_diffrn_reflns_number 54913
_diffrn_reflns_theta_full 25.00
_diffrn_reflns_theta_max 25.00
_diffrn_reflns_theta_min 1.24
_exptl_absorpt_coefficient_mu 1.235
_exptl_absorpt_correction_T_max 0.8787
_exptl_absorpt_correction_T_min 0.7076
_exptl_absorpt_correction_type multi-scan
_exptl_absorpt_process_details 'Blessing, Acta Cryst. (1995) A51 33-58'
_exptl_crystal_colour green
_exptl_crystal_density_diffrn 1.071
_exptl_crystal_density_method 'not measured'
_exptl_crystal_description block
_exptl_crystal_F_000 2566
_exptl_crystal_size_max 0.16
_exptl_crystal_size_mid 0.14
_exptl_crystal_size_min 0.12
_refine_diff_density_max 2.170
_refine_diff_density_min -0.706
_refine_diff_density_rms 0.131
_refine_ls_abs_structure_details 'Flack H D (1983), Acta Cryst. A39, 876-881'
_refine_ls_abs_structure_Flack 0.52(3)
_refine_ls_extinction_method none
_refine_ls_goodness_of_fit_ref 0.910
_refine_ls_hydrogen_treatment constr
_refine_ls_matrix_type full
_refine_ls_number_parameters 262
_refine_ls_number_reflns 13908
_refine_ls_number_restraints 10
_refine_ls_restrained_S_all 0.909
_refine_ls_R_factor_all 0.1304
_refine_ls_R_factor_gt 0.0778
_refine_ls_shift/su_max 0.048
_refine_ls_shift/su_mean 0.003
_refine_ls_structure_factor_coef Fsqd
_refine_ls_weighting_details 'calc w=1/[\s^2^(Fo^2^)+(0.0828P)^2^+0.0000P] where P=(Fo^2^+2Fc^2^)/3'
_refine_ls_weighting_scheme calc
_refine_ls_wR_factor_gt 0.1731
_refine_ls_wR_factor_ref 0.1943
_reflns_number_gt 7177
_reflns_number_total 13908
_reflns_threshold_expression >2sigma(I)
_cod_data_source_file cm2004352_si_002.cif
_cod_data_source_block Cu-TBA-1
_cod_depositor_comments
;
The following automatic conversions were performed:

'_symmetry_cell_setting' value 'Orthorhombic' changed to
'orthorhombic' according to
/home/saulius/struct/CIF-dictionaries/cif_core.dic dictionary named
'cif_core.dic' version 2.4.1 from 2010-06-29.

Automatic conversion script
Id: cif_fix_values 1715 2011-07-08 13:25:40Z adriana 
;
_cod_original_sg_symbol_H-M Pnn2
_cod_database_code 4000760

loop_
_symmetry_equiv_pos_as_xyz
'x, y, z'
'-x, -y, z'
'-x+1/2, y+1/2, z+1/2'
'x+1/2, -y+1/2, z+1/2'

loop_
_atom_site_label
_atom_site_type_symbol
_atom_site_fract_x
_atom_site_fract_y
_atom_site_fract_z
_atom_site_U_iso_or_equiv
_atom_site_adp_type
_atom_site_occupancy
_atom_site_symmetry_multiplicity
_atom_site_calc_flag
_atom_site_refinement_flags
C1A C 0.3318(12) 0.4535(6) 0.6875(8) 0.050 Uiso 1 1 d .
C1 C 0.2321(6) 0.5094(2) 0.8412(4) 0.051 Uiso 1 1 d G
H1 H 0.2353 0.5369 0.8627 0.061 Uiso 1 1 calc R
C2 C 0.2848(6) 0.5021(3) 0.7817(4) 0.043(4) Uiso 1 1 d G
H2 H 0.3234 0.5248 0.7633 0.051 Uiso 1 1 calc R
C3 C 0.2800(6) 0.4608(3) 0.7496(3) 0.025(3) Uiso 1 1 d G
C4 C 0.2224(7) 0.4269(2) 0.7772(5) 0.084(6) Uiso 1 1 d G
H4 H 0.2192 0.3993 0.7557 0.101 Uiso 1 1 calc R
C5 C 0.1697(6) 0.4342(3) 0.8367(5) 0.100(7) Uiso 1 1 d G
H5 H 0.1311 0.4115 0.8551 0.120 Uiso 1 1 calc R
C6 C 0.1745(5) 0.4754(3) 0.8688(3) 0.010 Uiso 1 1 d G
C7 C 0.1188(11) 0.4832(5) 0.9360(7) 0.022(4) Uiso 1 1 d .
C8 C -0.1312(14) 0.5140(7) 1.1202(10) 0.047(5) Uiso 1 1 d .
C9 C -0.1476(12) 0.3773(5) 1.0517(8) 0.075(5) Uiso 1 1 d .
C10 C -0.093(3) 0.2976(11) 1.0557(19) 0.28(2) Uiso 1 1 d .
H10A H -0.0281 0.3106 1.0537 0.417 Uiso 1 1 calc R
H10B H -0.0923 0.2691 1.0335 0.417 Uiso 1 1 calc R
H10C H -0.1124 0.2938 1.1022 0.417 Uiso 1 1 calc R
C11 C 1.0192(9) 0.8038(4) 0.9374(6) 0.010 Uiso 1 1 d .
C12 C 1.0630(6) 0.7831(3) 0.8728(4) 0.010 Uiso 1 1 d GD
C13 C 1.1493(6) 0.7980(3) 0.8414(5) 0.016 Uiso 1 1 d GD
H13 H 1.1850 0.8216 0.8602 0.020 Uiso 1 1 calc R
C14 C 1.1821(6) 0.7778(4) 0.7821(5) 0.117(8) Uiso 1 1 d GD
H14 H 1.2398 0.7878 0.7611 0.141 Uiso 1 1 calc R
C15 C 1.1286(7) 0.7427(4) 0.7541(4) 0.045(4) Uiso 1 1 d GD
C16 C 1.0423(7) 0.7278(3) 0.7855(4) 0.026(3) Uiso 1 1 d GD
H16 H 1.0066 0.7043 0.7667 0.031 Uiso 1 1 calc R
C17 C 1.0095(5) 0.7480(3) 0.8448(4) 0.031(3) Uiso 1 1 d GD
H17 H 0.9518 0.7380 0.8658 0.037 Uiso 1 1 calc R
C17A C 1.1711(12) 0.7201(5) 0.3674(8) 0.039(5) Uiso 1 1 d .
C18 C 1.1536(9) 0.7270(4) 0.6853(6) 0.015(3) Uiso 1 1 d .
C19 C 0.7182(6) 0.4401(3) 0.5330(10) 0.020(2) Uiso 1 1 d .
C20 C 0.7899(3) 0.47722(15) 0.5333(5) 0.006 Uiso 1 1 d GD
C21 C 0.8141(6) 0.4995(2) 0.5929(4) 0.046 Uiso 1 1 d GD
H21 H 0.7869 0.4903 0.6339 0.055 Uiso 1 1 calc R
C22 C 0.8791(6) 0.5355(2) 0.5911(5) 0.018 Uiso 1 1 d GD
H22 H 0.8953 0.5504 0.6309 0.021 Uiso 1 1 calc R
C23 C 0.9199(4) 0.54923(17) 0.5298(6) 0.067 Uiso 1 1 d GD
C24 C 0.8957(6) 0.5269(3) 0.4702(5) 0.036 Uiso 1 1 d GD
H24 H 0.9229 0.5361 0.4292 0.043 Uiso 1 1 calc R
C25 C 0.8307(6) 0.4909(2) 0.4720(4) 0.032 Uiso 1 1 d GD
H25 H 0.8145 0.4760 0.4321 0.039 Uiso 1 1 calc R
C26 C 0.9929(5) 0.5858(2) 0.5369(7) 0.013(2) Uiso 1 1 d .
C27 C 1.1236(9) 0.7476(4) 0.3089(6) 0.024 Uiso 1 1 d .
C28 C 1.1816(7) 0.7772(3) 0.2760(5) 0.010 Uiso 1 1 d .
H28 H 1.2429 0.7855 0.2936 0.012 Uiso 1 1 calc R
C29 C 1.148(2) 0.7948(9) 0.2157(13) 0.130(9) Uiso 1 1 d .
H29 H 1.1896 0.8133 0.1906 0.156 Uiso 1 1 calc R
C30 C 1.0539(15) 0.7856(6) 0.1916(9) 0.065(5) Uiso 1 1 d .
C31 C 0.9967(10) 0.7599(5) 0.2272(7) 0.040(4) Uiso 1 1 d .
H31 H 0.9326 0.7546 0.2116 0.048 Uiso 1 1 calc R
C32 C 1.0272(10) 0.7397(4) 0.2885(7) 0.038(4) Uiso 1 1 d .
H32 H 0.9844 0.7219 0.3138 0.046 Uiso 1 1 calc R
C33 C 1.0317(12) 0.8127(6) 0.1248(9) 0.046(4) Uiso 1 1 d .
C39 C -0.2022(7) 0.5240(3) 1.1766(4) 0.056 Uiso 1 1 d GD
C40 C -0.2500(7) 0.4882(3) 1.2074(5) 0.050 Uiso 1 1 d GD
H40 H -0.2455 0.4598 1.1885 0.060 Uiso 1 1 calc R
C41 C -0.3044(7) 0.4948(3) 1.2664(5) 0.050 Uiso 1 1 d GD
H41 H -0.3364 0.4709 1.2870 0.060 Uiso 1 1 calc R
C42 C -0.3111(7) 0.5372(3) 1.2947(4) 0.050 Uiso 1 1 d GD
C43 C -0.2634(7) 0.5729(2) 1.2639(5) 0.050 Uiso 1 1 d GD
H43 H -0.2678 0.6013 1.2827 0.060 Uiso 1 1 calc R
C44 C -0.2089(7) 0.5663(3) 1.2048(5) 0.050 Uiso 1 1 d GD
H44 H -0.1769 0.5902 1.1842 0.060 Uiso 1 1 calc R
Cu1 Cu 0.5000 0.5000 0.52798(17) 0.0131(3) Uani 1 2 d S
Cu2 Cu 1.11557(7) 0.64195(3) 0.53057(13) 0.0173(2) Uani 1 1 d .
Cu3 Cu 0.43115(7) 0.38082(3) 0.53164(13) 0.0191(3) Uani 1 1 d .
Cu4 Cu 0.65019(7) 0.30069(3) 0.53105(13) 0.0198(3) Uani 1 1 d .
Cu5 Cu -0.02667(7) 0.45784(3) 1.03010(14) 0.0244(3) Uani 1 1 d .
N1 N 0.3403(12) 0.4165(5) 0.6582(8) 0.063(6) Uiso 1 1 d .
N2 N 0.3768(8) 0.4872(4) 0.6567(6) 0.035(3) Uiso 1 1 d .
N3 N 0.4181(7) 0.4659(3) 0.6074(5) 0.021(3) Uiso 1 1 d .
N4 N 0.3978(7) 0.4267(3) 0.6040(5) 0.019(3) Uiso 1 1 d .
N5 N 0.5883(4) 0.4007(2) 0.5239(6) 0.0114(17) Uiso 1 1 d .
N6 N 0.6222(4) 0.44276(18) 0.5251(6) 0.0076(15) Uiso 1 1 d .
N7 N 0.7475(5) 0.3970(2) 0.5220(5) 0.0131(18) Uiso 1 1 d .
N8 N 0.6617(5) 0.3730(2) 0.5325(9) 0.0199(16) Uiso 1 1 d .
N12 N 0.5969(6) 0.5113(2) 0.4005(4) 0.016(3) Uiso 1 1 d G
N9 N 0.5708(6) 0.5311(3) 0.4636(3) 0.017(3) Uiso 1 1 d G
N10 N 0.6070(7) 0.5755(2) 0.4638(4) 0.041(4) Uiso 1 1 d G
N11 N 0.6554(7) 0.5833(2) 0.4009(5) 0.029(4) Uiso 1 1 d G
C2A C 0.6491(6) 0.5436(3) 0.3618(3) 0.031(3) Uiso 1 1 d G
N13 N 1.1543(7) 0.6841(4) 0.4577(5) 0.008(3) Uiso 1 1 d .
N14 N 1.2440(8) 0.7039(4) 0.4555(5) 0.017(3) Uiso 1 1 d .
N15 N 1.2479(9) 0.7285(4) 0.3975(6) 0.028(3) Uiso 1 1 d .
N16 N 1.0987(7) 0.6926(3) 0.4031(4) 0.005(2) Uiso 1 1 d .
N17 N 1.1665(9) 0.6813(5) 0.6019(7) 0.033(4) Uiso 1 1 d .
N18 N 1.2393(10) 0.7104(4) 0.6023(7) 0.032(4) Uiso 1 1 d .
N19 N 1.2418(7) 0.7370(3) 0.6520(5) 0.012(2) Uiso 1 1 d .
N20 N 1.1135(11) 0.6958(6) 0.6546(8) 0.062(5) Uiso 1 1 d .
C46 C -0.1682(12) 0.3285(5) 1.0198(13) 0.093(6) Uiso 1 1 d .
H46A H -0.2359 0.3190 1.0287 0.111 Uiso 1 1 calc R
H46B H -0.1572 0.3286 0.9711 0.111 Uiso 1 1 calc R
O1 O 0.9427(6) 0.7869(3) 0.9621(4) 0.023(2) Uiso 1 1 d .
O2 O 1.0925(8) 0.8328(4) 0.9698(5) 0.056(3) Uiso 1 1 d .
O3 O 0.9467(10) 0.7969(4) 0.1063(7) 0.072(4) Uiso 1 1 d .
O4 O 1.0651(6) 0.8386(3) 0.1042(4) 0.022(2) Uiso 1 1 d .
O5 O 0.0847(7) 0.4503(3) 0.9611(5) 0.029(3) Uiso 1 1 d .
O6 O 0.1305(7) 0.5247(4) 0.9646(5) 0.043(3) Uiso 1 1 d .
O7 O 1.0259(9) 0.6032(4) 0.5823(6) 0.039(3) Uiso 1 1 d .
O8 O 1.0262(7) 0.6016(3) 0.4748(5) 0.016(2) Uiso 1 1 d .
O9 O -0.0667(6) 0.3907(2) 1.0391(7) 0.053(2) Uiso 1 1 d .
O10 O -0.1106(7) 0.4767(4) 1.1039(5) 0.036(3) Uiso 1 1 d .
O11 O 0.0649(8) 0.4537(4) 1.1027(6) 0.043(3) Uiso 1 1 d .

loop_
_atom_site_aniso_label
_atom_site_aniso_U_11
_atom_site_aniso_U_22
_atom_site_aniso_U_33
_atom_site_aniso_U_23
_atom_site_aniso_U_13
_atom_site_aniso_U_12
Cu1 0.0164(8) 0.0134(7) 0.0096(7) 0.000 0.000 0.0004(6)
Cu2 0.0195(5) 0.0151(5) 0.0171(5) -0.0006(13) 0.0040(12) -0.0022(4)
Cu3 0.0257(6) 0.0152(5) 0.0162(5) 0.0051(12) -0.0081(12) -0.0026(4)
Cu4 0.0223(6) 0.0192(5) 0.0180(5) -0.0009(13) -0.0065(12) -0.0034(5)
Cu5 0.0260(6) 0.0297(6) 0.0175(6) 0.0061(14) 0.0006(13) 0.0021(5)

loop_
_atom_type_symbol
_atom_type_description
_atom_type_scat_dispersion_real
_atom_type_scat_dispersion_imag
_atom_type_scat_source
C C 0.0033 0.0016 'International Tables Vol C Tables 4.2.6.8 and 6.1.1.4'
Cu Cu 0.3201 1.2651 'International Tables Vol C Tables 4.2.6.8 and 6.1.1.4'
N N 0.0061 0.0033 'International Tables Vol C Tables 4.2.6.8 and 6.1.1.4'
O O 0.0106 0.0060 'International Tables Vol C Tables 4.2.6.8 and 6.1.1.4'
H H 0.0000 0.0000 'International Tables Vol C Tables 4.2.6.8 and 6.1.1.4'

loop_
_geom_angle_atom_site_label_1
_geom_angle_atom_site_label_2
_geom_angle_atom_site_label_3
_geom_angle
_geom_angle_site_symmetry_1
_geom_angle_site_symmetry_3
N1 C1A N2 114.8(13) . .
N1 C1A C3 125.2(15) . .
N2 C1A C3 120.0(14) . .
C2 C1 C6 120.0 . .
C2 C1 H1 120.0 . .
C6 C1 H1 120.0 . .
C1 C2 C3 120.0 . .
C1 C2 H2 120.0 . .
C3 C2 H2 120.0 . .
C4 C3 C2 120.0 . .
C4 C3 C1A 119.7(9) . .
C2 C3 C1A 120.3(9) . .
C5 C4 C3 120.0 . .
C5 C4 H4 120.0 . .
C3 C4 H4 120.0 . .
C6 C5 C4 120.0 . .
C6 C5 H5 120.0 . .
C4 C5 H5 120.0 . .
C5 C6 C1 120.0 . .
C5 C6 C7 120.2(8) . .
C1 C6 C7 119.8(8) . .
O5 C7 O6 128.5(14) . .
O5 C7 C6 114.7(13) . .
O6 C7 C6 115.7(12) . .
O10 C8 O11 116.4(16) . 2_565
O10 C8 C39 122.2(17) . .
O11 C8 C39 117.8(15) 2_565 .
O9 C9 C46 112.5(14) . .
C46 C10 H10A 109.5 . .
C46 C10 H10B 109.5 . .
H10A C10 H10B 109.5 . .
C46 C10 H10C 109.5 . .
H10A C10 H10C 109.5 . .
H10B C10 H10C 109.5 . .
O1 C11 O2 129.0(11) . .
O1 C11 C12 118.4(10) . .
O2 C11 C12 110.1(9) . .
C13 C12 C17 120.0 . .
C13 C12 C11 124.1(7) . .
C17 C12 C11 115.9(7) . .
C14 C13 C12 120.0 . .
C14 C13 H13 120.0 . .
C12 C13 H13 120.0 . .
C13 C14 C15 120.0 . .
C13 C14 H14 120.0 . .
C15 C14 H14 120.0 . .
C16 C15 C14 120.0 . .
C16 C15 C18 119.8(8) . .
C14 C15 C18 119.2(8) . .
C17 C16 C15 120.0 . .
C17 C16 H16 120.0 . .
C15 C16 H16 120.0 . .
C16 C17 C12 120.0 . .
C16 C17 H17 120.0 . .
C12 C17 H17 120.0 . .
N15 C17A N16 116.7(14) . .
N15 C17A C27 126.9(14) . .
N16 C17A C27 112.5(12) . .
N20 C18 N19 107.7(12) . .
N20 C18 C15 126.3(13) . .
N19 C18 C15 124.2(10) . .
N6 C19 N7 109.0(7) . .
N6 C19 C20 127.1(7) . .
N7 C19 C20 121.7(7) . .
C21 C20 C25 120.0 . .
C21 C20 C19 121.3(10) . .
C25 C20 C19 118.6(10) . .
C20 C21 C22 120.0 . .
C20 C21 H21 120.0 . .
C22 C21 H21 120.0 . .
C21 C22 C23 120.0 . .
C21 C22 H22 120.0 . .
C23 C22 H22 120.0 . .
C24 C23 C22 120.0 . .
C24 C23 C26 126.3(9) . .
C22 C23 C26 113.5(9) . .
C23 C24 C25 120.0 . .
C23 C24 H24 120.0 . .
C25 C24 H24 120.0 . .
C24 C25 C20 120.0 . .
C24 C25 H25 120.0 . .
C20 C25 H25 120.0 . .
O7 C26 O8 114.5(7) . .
O7 C26 C23 132.9(13) . .
O8 C26 C23 112.6(11) . .
O7 C26 Cu2 55.7(7) . .
O8 C26 Cu2 58.9(5) . .
C23 C26 Cu2 171.2(10) . .
C28 C27 C32 121.2(11) . .
C28 C27 C17A 117.8(11) . .
C32 C27 C17A 120.8(11) . .
C27 C28 C29 118.6(14) . .
C27 C28 H28 120.7 . .
C29 C28 H28 120.7 . .
C28 C29 C30 121(2) . .
C28 C29 H29 119.3 . .
C30 C29 H29 119.3 . .
C31 C30 C29 118.6(18) . .
C31 C30 C33 130.3(17) . .
C29 C30 C33 111.0(17) . .
C30 C31 C32 123.1(14) . .
C30 C31 H31 118.5 . .
C32 C31 H31 118.5 . .
C27 C32 C31 116.7(11) . .
C27 C32 H32 121.7 . .
C31 C32 H32 121.7 . .
O4 C33 O3 125.4(19) . .
O4 C33 C30 131.5(17) . .
O3 C33 C30 102.4(15) . .
C40 C39 C44 120.0 . .
C40 C39 C8 117.8(10) . .
C44 C39 C8 121.4(10) . .
C39 C40 C41 120.0 . .
C39 C40 H40 120.0 . .
C41 C40 H40 120.0 . .
C40 C41 C42 120.0 . .
C40 C41 H41 120.0 . .
C42 C41 H41 120.0 . .
C41 C42 C43 120.0 . .
C41 C42 C2A 121(5) . 1_456
C43 C42 C2A 118(5) . 1_456
C44 C43 C42 120.0 . .
C44 C43 H43 120.0 . .
C42 C43 H43 120.0 . .
C43 C44 C39 120.0 . .
C43 C44 H44 120.0 . .
C39 C44 H44 120.0 . .
N9 Cu1 N9 92.8(8) . 2_665
N9 Cu1 N3 177.2(5) . .
N9 Cu1 N3 89.8(5) 2_665 .
N9 Cu1 N3 89.8(2) . 2_665
N9 Cu1 N3 177.2(7) 2_665 2_665
N3 Cu1 N3 87.7(5) . 2_665
N9 Cu1 N6 89.4(3) . .
N9 Cu1 N6 88.7(7) 2_665 .
N3 Cu1 N6 91.7(4) . .
N3 Cu1 N6 90.3(4) 2_665 .
N9 Cu1 N6 88.7(3) . 2_665
N9 Cu1 N6 89.4(7) 2_665 2_665
N3 Cu1 N6 90.3(4) . 2_665
N3 Cu1 N6 91.7(4) 2_665 2_665
N6 Cu1 N6 177.3(6) . 2_665
N17 Cu2 O7 101.5(6) . .
N17 Cu2 N13 92.5(3) . .
O7 Cu2 N13 156.3(5) . .
N17 Cu2 O8 162.8(5) . .
O7 Cu2 O8 64.2(2) . .
N13 Cu2 O8 98.2(4) . .
N17 Cu2 N7 94.7(4) . 2_765
O7 Cu2 N7 104.1(4) . 2_765
N13 Cu2 N7 93.6(4) . 2_765
O8 Cu2 N7 98.0(4) . 2_765
N17 Cu2 C26 129.5(5) . .
O7 Cu2 C26 28.4(4) . .
N13 Cu2 C26 132.5(5) . .
O8 Cu2 C26 35.8(4) . .
N7 Cu2 C26 102.3(2) 2_765 .
O4 Cu3 O2 89.0(3) 3_645 3_644
O4 Cu3 N10 165.8(8) 3_645 2_665
O2 Cu3 N10 91.4(6) 3_644 2_665
O4 Cu3 N4 85.8(4) 3_645 .
O2 Cu3 N4 156.9(4) 3_644 .
N10 Cu3 N4 88.3(8) 2_665 .
O4 Cu3 N5 101.9(4) 3_645 .
O2 Cu3 N5 108.6(4) 3_644 .
N10 Cu3 N5 91.4(6) 2_665 .
N4 Cu3 N5 94.5(4) . .
O1 Cu4 O3 95.2(3) 3_644 3_645
O1 Cu4 N14 85.6(4) 3_644 2_765
O3 Cu4 N14 172.5(5) 3_645 2_765
O1 Cu4 N18 157.8(4) 3_644 2_765
O3 Cu4 N18 87.5(5) 3_645 2_765
N14 Cu4 N18 89.0(3) 2_765 2_765
O1 Cu4 N8 106.0(5) 3_644 .
O3 Cu4 N8 95.4(5) 3_645 .
N14 Cu4 N8 91.5(5) 2_765 .
N18 Cu4 N8 95.7(5) 2_765 .
O11 Cu5 O10 80.3(4) . .
O11 Cu5 O6 166.8(5) . 2_565
O10 Cu5 O6 90.0(3) . 2_565
O11 Cu5 O5 91.0(3) . .
O10 Cu5 O5 165.6(4) . .
O6 Cu5 O5 96.5(4) 2_565 .
O11 Cu5 O9 92.3(5) . .
O10 Cu5 O9 93.8(5) . .
O6 Cu5 O9 97.4(4) 2_565 .
O5 Cu5 O9 98.0(4) . .
O11 Cu5 Cu5 83.4(3) . 2_565
O10 Cu5 Cu5 83.0(3) . 2_565
O6 Cu5 Cu5 86.5(3) 2_565 2_565
O5 Cu5 Cu5 84.6(3) . 2_565
O9 Cu5 Cu5 175.0(4) . 2_565
C1A N1 N4 102.5(12) . .
N3 N2 C1A 99.6(10) . .
N4 N3 N2 115.2(10) . .
N4 N3 Cu1 122.2(8) . .
N2 N3 Cu1 122.1(8) . .
N3 N4 N1 107.7(10) . .
N3 N4 Cu3 130.3(9) . .
N1 N4 Cu3 121.9(9) . .
N8 N5 N6 109.7(6) . .
N8 N5 Cu3 123.3(5) . .
N6 N5 Cu3 125.5(4) . .
C19 N6 N5 106.4(6) . .
C19 N6 Cu1 136.7(5) . .
N5 N6 Cu1 116.3(4) . .
C19 N7 N8 103.1(6) . .
C19 N7 Cu2 137.3(6) . 2_765
N8 N7 Cu2 114.6(5) . 2_765
N5 N8 N7 106.6(6) . .
N5 N8 Cu4 125.4(5) . .
N7 N8 Cu4 125.4(5) . .
C2A N12 N9 108.0 . .
N10 N9 N12 108.0 . .
N10 N9 Cu1 130.6(5) . .
N12 N9 Cu1 121.4(5) . .
N9 N10 N11 108.0 . .
N9 N10 Cu3 123.0(5) . 2_665
N11 N10 Cu3 127.8(5) . 2_665
N10 N11 C2A 108.0 . .
N12 C2A N11 108.0 . .
N12 C2A C42 126(5) . 1_654
N11 C2A C42 126(5) . 1_654
N16 N13 N14 113.1(10) . .
N16 N13 Cu2 123.9(8) . .
N14 N13 Cu2 122.7(8) . .
N13 N14 N15 107.5(10) . .
N13 N14 Cu4 124.4(8) . 2_765
N15 N14 Cu4 128.0(9) . 2_765
C17A N15 N14 105.4(12) . .
N13 N16 C17A 97.0(10) . .
N18 N17 N20 100.3(13) . .
N18 N17 Cu2 131.9(10) . .
N20 N17 Cu2 124.6(11) . .
N19 N18 N17 116.5(13) . .
N19 N18 Cu4 127.4(10) . 2_765
N17 N18 Cu4 115.1(10) . 2_765
N18 N19 C18 102.0(10) . .
C18 N20 N17 113.1(15) . .
C10 C46 C9 104.6(18) . .
C10 C46 H46A 110.8 . .
C9 C46 H46A 110.8 . .
C10 C46 H46B 110.8 . .
C9 C46 H46B 110.8 . .
H46A C46 H46B 108.9 . .
C11 O1 Cu4 137.4(8) . 3_655
C11 O2 Cu3 127.8(8) . 3_655
C33 O3 Cu4 140.8(12) . 3_654
C33 O4 Cu3 147.3(13) . 3_654
C7 O5 Cu5 117.9(10) . .
C7 O6 Cu5 115.2(9) . 2_565
C26 O7 Cu2 95.9(9) . .
C26 O8 Cu2 85.2(6) . .
C9 O9 Cu5 125.4(9) . .
C8 O10 Cu5 127.7(12) . .
C8 O11 Cu5 125.0(11) 2_565 .

loop_
_geom_bond_atom_site_label_1
_geom_bond_atom_site_label_2
_geom_bond_distance
_geom_bond_site_symmetry_2
C1A N1 1.257(17) .
C1A N2 1.325(16) .
C1A C3 1.426(16) .
C1 C2 1.3900 .
C1 C6 1.3900 .
C1 H1 0.9300 .
C2 C3 1.3900 .
C2 H2 0.9300 .
C3 C4 1.3900 .
C4 C5 1.3900 .
C4 H4 0.9300 .
C5 C6 1.3900 .
C5 H5 0.9300 .
C6 C7 1.541(16) .
C7 O5 1.194(17) .
C7 O6 1.378(18) .
C8 O10 1.20(2) .
C8 O11 1.36(2) 2_565
C8 C39 1.50(2) .
C9 O9 1.187(15) .
C9 C46 1.618(19) .
C10 C46 1.54(3) .
C10 H10A 0.9600 .
C10 H10B 0.9600 .
C10 H10C 0.9600 .
C11 O1 1.247(14) .
C11 O2 1.461(15) .
C11 C12 1.535(13) .
C12 C13 1.3900 .
C12 C17 1.3900 .
C13 C14 1.3900 .
C13 H13 0.9300 .
C14 C15 1.3900 .
C14 H14 0.9300 .
C15 C16 1.3900 .
C15 C18 1.474(14) .
C16 C17 1.3900 .
C16 H16 0.9300 .
C17 H17 0.9300 .
C17A N15 1.218(17) .
C17A N16 1.458(18) .
C17A C27 1.556(19) .
C18 N20 1.240(19) .
C18 N19 1.389(15) .
C19 N6 1.304(9) .
C19 N7 1.368(10) .
C19 C20 1.474(8) .
C20 C21 1.3900 .
C20 C25 1.3900 .
C21 C22 1.3900 .
C21 H21 0.9300 .
C22 C23 1.3900 .
C22 H22 0.9300 .
C23 C24 1.3900 .
C23 C26 1.479(8) .
C24 C25 1.3900 .
C24 H24 0.9300 .
C25 H25 0.9300 .
C26 O7 1.129(15) .
C26 O8 1.387(15) .
C26 Cu2 2.362(7) .
C27 C28 1.349(13) .
C27 C32 1.378(15) .
C28 C29 1.38(3) .
C28 H28 0.9300 .
C29 C30 1.38(2) .
C29 H29 0.9300 .
C30 C31 1.295(18) .
C30 C33 1.58(2) .
C31 C32 1.415(16) .
C31 H31 0.9300 .
C32 H32 0.9300 .
C33 O4 0.986(16) .
C33 O3 1.292(18) .
C39 C40 1.3900 .
C39 C44 1.3900 .
C40 C41 1.3900 .
C40 H40 0.9300 .
C41 C42 1.3900 .
C41 H41 0.9300 .
C42 C43 1.3900 .
C42 C2A 1.44(3) 1_456
C43 C44 1.3900 .
C43 H43 0.9300 .
C44 H44 0.9300 .
Cu1 N9 1.841(6) .
Cu1 N9 1.841(11) 2_665
Cu1 N3 2.171(10) .
Cu1 N3 2.171(10) 2_665
Cu1 N6 2.379(6) .
Cu1 N6 2.379(6) 2_665
Cu2 N17 1.960(14) .
Cu2 O7 1.961(13) .
Cu2 N13 1.982(11) .
Cu2 O8 2.031(10) .
Cu2 N7 2.189(6) 2_765
Cu3 O4 1.911(9) 3_645
Cu3 O2 1.914(11) 3_644
Cu3 N10 1.94(2) 2_665
Cu3 N4 2.032(10) .
Cu3 N5 2.203(6) .
Cu4 O1 1.893(9) 3_644
Cu4 O3 1.978(14) 3_645
Cu4 N14 2.066(11) 2_765
Cu4 N18 2.074(13) 2_765
Cu4 N8 2.175(6) .
Cu5 O11 1.893(11) .
Cu5 O10 1.928(10) .
Cu5 O6 1.973(11) 2_565
Cu5 O5 2.037(10) .
Cu5 O9 2.091(7) .
Cu5 Cu5 2.628(2) 2_565
N1 N4 1.353(14) .
N2 N3 1.288(12) .
N3 N4 1.211(11) .
N5 N8 1.302(8) .
N5 N6 1.342(8) .
N7 N8 1.376(8) .
N7 Cu2 2.189(6) 2_765
N12 C2A 1.4200 .
N12 N9 1.4200 .
N9 N10 1.4200 .
N10 N11 1.4200 .
N10 Cu3 1.941(6) 2_665
N11 C2A 1.4200 .
C2A C42 1.44(3) 1_654
N13 N16 1.335(13) .
N13 N14 1.348(15) .
N14 N15 1.361(15) .
N14 Cu4 2.066(11) 2_765
N17 N18 1.311(17) .
N17 N20 1.334(19) .
N18 N19 1.263(15) .
N18 Cu4 2.074(13) 2_765
C46 H46A 0.9700 .
C46 H46B 0.9700 .
O1 Cu4 1.893(9) 3_655
O2 Cu3 1.914(11) 3_655
O3 Cu4 1.978(14) 3_654
O4 Cu3 1.911(9) 3_654
O6 Cu5 1.973(11) 2_565
O11 C8 1.36(2) 2_565

loop_
_geom_torsion_atom_site_label_1
_geom_torsion_atom_site_label_2
_geom_torsion_atom_site_label_3
_geom_torsion_atom_site_label_4
_geom_torsion
_geom_torsion_site_symmetry_1
_geom_torsion_site_symmetry_4
C6 C1 C2 C3 0.0 . .
C1 C2 C3 C4 0.0 . .
C1 C2 C3 C1A 178.3(10) . .
N1 C1A C3 C4 -9(2) . .
N2 C1A C3 C4 171.7(11) . .
N1 C1A C3 C2 172.6(14) . .
N2 C1A C3 C2 -6.6(18) . .
C2 C3 C4 C5 0.0 . .
C1A C3 C4 C5 -178.3(10) . .
C3 C4 C5 C6 0.0 . .
C4 C5 C6 C1 0.0 . .
C4 C5 C6 C7 -178.0(9) . .
C2 C1 C6 C5 0.0 . .
C2 C1 C6 C7 178.0(9) . .
C5 C6 C7 O5 9.5(16) . .
C1 C6 C7 O5 -168.5(10) . .
C5 C6 C7 O6 178.3(9) . .
C1 C6 C7 O6 0.2(15) . .
O1 C11 C12 C13 -178.1(8) . .
O2 C11 C12 C13 -14.4(13) . .
O1 C11 C12 C17 3.3(13) . .
O2 C11 C12 C17 167.0(7) . .
C17 C12 C13 C14 0.0 . .
C11 C12 C13 C14 -178.5(10) . .
C12 C13 C14 C15 0.0 . .
C13 C14 C15 C16 0.0 . .
C13 C14 C15 C18 169.0(11) . .
C14 C15 C16 C17 0.0 . .
C18 C15 C16 C17 -168.9(11) . .
C15 C16 C17 C12 0.0 . .
C13 C12 C17 C16 0.0 . .
C11 C12 C17 C16 178.7(9) . .
C16 C15 C18 N20 -12(2) . .
C14 C15 C18 N20 178.9(13) . .
C16 C15 C18 N19 -174.4(9) . .
C14 C15 C18 N19 16.5(15) . .
N6 C19 C20 C21 89.2(19) . .
N7 C19 C20 C21 -109.9(15) . .
N6 C19 C20 C25 -88.4(18) . .
N7 C19 C20 C25 72.6(17) . .
C25 C20 C21 C22 0.0 . .
C19 C20 C21 C22 -177.5(6) . .
C20 C21 C22 C23 0.0 . .
C21 C22 C23 C24 0.0 . .
C21 C22 C23 C26 -175.8(6) . .
C22 C23 C24 C25 0.0 . .
C26 C23 C24 C25 175.3(7) . .
C23 C24 C25 C20 0.0 . .
C21 C20 C25 C24 0.0 . .
C19 C20 C25 C24 177.6(6) . .
C24 C23 C26 O7 -170.9(11) . .
C22 C23 C26 O7 4.6(14) . .
C24 C23 C26 O8 9.7(9) . .
C22 C23 C26 O8 -174.8(6) . .
C24 C23 C26 Cu2 -6(4) . .
C22 C23 C26 Cu2 169(4) . .
N15 C17A C27 C28 18(2) . .
N16 C17A C27 C28 174.4(10) . .
N15 C17A C27 C32 -166.7(15) . .
N16 C17A C27 C32 -9.9(19) . .
C32 C27 C28 C29 -9(2) . .
C17A C27 C28 C29 166.5(15) . .
C27 C28 C29 C30 5(3) . .
C28 C29 C30 C31 0(3) . .
C28 C29 C30 C33 175.8(18) . .
C29 C30 C31 C32 -2(3) . .
C33 C30 C31 C32 -176.7(16) . .
C28 C27 C32 C31 7(2) . .
C17A C27 C32 C31 -168.2(12) . .
C30 C31 C32 C27 -2(2) . .
C31 C30 C33 O4 159(2) . .
C29 C30 C33 O4 -16(3) . .
C31 C30 C33 O3 -11(3) . .
C29 C30 C33 O3 173.9(17) . .
O10 C8 C39 C40 -4(2) . .
O11 C8 C39 C40 -162.3(12) 2_565 .
O10 C8 C39 C44 165.6(13) . .
O11 C8 C39 C44 7.6(19) 2_565 .
C44 C39 C40 C41 0.0 . .
C8 C39 C40 C41 170.1(11) . .
C39 C40 C41 C42 0.0 . .
C40 C41 C42 C43 0.0 . .
C40 C41 C42 C2A -168(6) . 1_456
C41 C42 C43 C44 0.0 . .
C2A C42 C43 C44 169(6) 1_456 .
C42 C43 C44 C39 0.0 . .
C40 C39 C44 C43 0.0 . .
C8 C39 C44 C43 -169.7(12) . .
O7 C26 Cu2 N17 -9.8(11) . .
O8 C26 Cu2 N17 166.6(7) . .
C23 C26 Cu2 N17 -176(4) . .
O8 C26 Cu2 O7 176.4(8) . .
C23 C26 Cu2 O7 -166(4) . .
O7 C26 Cu2 N13 -156.4(9) . .
O8 C26 Cu2 N13 20.0(8) . .
C23 C26 Cu2 N13 37(4) . .
O7 C26 Cu2 O8 -176.4(8) . .
C23 C26 Cu2 O8 17(4) . .
O7 C26 Cu2 N7 96.9(9) . 2_765
O8 C26 Cu2 N7 -86.7(6) . 2_765
C23 C26 Cu2 N7 -70(4) . 2_765
N2 C1A N1 N4 1.4(18) . .
C3 C1A N1 N4 -177.8(13) . .
N1 C1A N2 N3 -3.4(18) . .
C3 C1A N2 N3 175.9(12) . .
C1A N2 N3 N4 4.4(14) . .
C1A N2 N3 Cu1 175.7(9) . .
N9 Cu1 N3 N4 -162(10) . .
N9 Cu1 N3 N4 40.4(9) 2_665 .
N3 Cu1 N3 N4 -138.5(11) 2_665 .
N6 Cu1 N3 N4 -48.3(9) . .
N6 Cu1 N3 N4 129.8(9) 2_665 .
N9 Cu1 N3 N2 28(11) . .
N9 Cu1 N3 N2 -130.4(12) 2_665 .
N3 Cu1 N3 N2 50.7(8) 2_665 .
N6 Cu1 N3 N2 141.0(9) . .
N6 Cu1 N3 N2 -40.9(9) 2_665 .
N2 N3 N4 N1 -3.9(13) . .
Cu1 N3 N4 N1 -175.2(9) . .
N2 N3 N4 Cu3 172.8(9) . .
Cu1 N3 N4 Cu3 1.5(14) . .
C1A N1 N4 N3 1.4(15) . .
C1A N1 N4 Cu3 -175.6(11) . .
O4 Cu3 N4 N3 147.8(11) 3_645 .
O2 Cu3 N4 N3 -134.5(12) 3_644 .
N10 Cu3 N4 N3 -45.0(13) 2_665 .
N5 Cu3 N4 N3 46.2(11) . .
O4 Cu3 N4 N1 -35.8(10) 3_645 .
O2 Cu3 N4 N1 41.8(16) 3_644 .
N10 Cu3 N4 N1 131.3(12) 2_665 .
N5 Cu3 N4 N1 -137.4(10) . .
O4 Cu3 N5 N8 37.2(13) 3_645 .
O2 Cu3 N5 N8 -55.9(13) 3_644 .
N10 Cu3 N5 N8 -147.8(14) 2_665 .
N4 Cu3 N5 N8 123.8(13) . .
O4 Cu3 N5 N6 -127.1(11) 3_645 .
O2 Cu3 N5 N6 139.9(11) 3_644 .
N10 Cu3 N5 N6 47.9(13) 2_665 .
N4 Cu3 N5 N6 -40.4(11) . .
N7 C19 N6 N5 13.1(18) . .
C20 C19 N6 N5 176.0(16) . .
N7 C19 N6 Cu1 -177.2(9) . .
C20 C19 N6 Cu1 -14(3) . .
N8 N5 N6 C19 1.5(18) . .
Cu3 N5 N6 C19 167.5(11) . .
N8 N5 N6 Cu1 -170.6(10) . .
Cu3 N5 N6 Cu1 -4.5(14) . .
N9 Cu1 N6 C19 55.1(16) . .
N9 Cu1 N6 C19 147.9(17) 2_665 .
N3 Cu1 N6 C19 -122.3(16) . .
N3 Cu1 N6 C19 -34.6(16) 2_665 .
N6 Cu1 N6 C19 101.5(16) 2_665 .
N9 Cu1 N6 N5 -136.0(10) . .
N9 Cu1 N6 N5 -43.2(11) 2_665 .
N3 Cu1 N6 N5 46.6(10) . .
N3 Cu1 N6 N5 134.3(10) 2_665 .
N6 Cu1 N6 N5 -89.6(10) 2_665 .
N6 C19 N7 N8 -21.8(18) . .
C20 C19 N7 N8 174.2(16) . .
N6 C19 N7 Cu2 -173.8(9) . 2_765
C20 C19 N7 Cu2 22(3) . 2_765
N6 N5 N8 N7 -15.2(17) . .
Cu3 N5 N8 N7 178.4(8) . .
N6 N5 N8 Cu4 -177.4(11) . .
Cu3 N5 N8 Cu4 16(2) . .
C19 N7 N8 N5 22.1(17) . .
Cu2 N7 N8 N5 -178.4(9) 2_765 .
C19 N7 N8 Cu4 -175.6(13) . .
Cu2 N7 N8 Cu4 -16.1(16) 2_765 .
O1 Cu4 N8 N5 38.2(16) 3_644 .
O3 Cu4 N8 N5 -58.7(15) 3_645 .
N14 Cu4 N8 N5 124.1(15) 2_765 .
N18 Cu4 N8 N5 -146.7(15) 2_765 .
O1 Cu4 N8 N7 -120.8(13) 3_644 .
O3 Cu4 N8 N7 142.2(14) 3_645 .
N14 Cu4 N8 N7 -35.0(14) 2_765 .
N18 Cu4 N8 N7 54.2(14) 2_765 .
C2A N12 N9 N10 0.0 . .
C2A N12 N9 Cu1 179.0(7) . .
N9 Cu1 N9 N10 145.3(12) 2_665 .
N3 Cu1 N9 N10 -13(10) . .
N3 Cu1 N9 N10 -35.8(6) 2_665 .
N6 Cu1 N9 N10 -126.1(6) . .
N6 Cu1 N9 N10 55.9(6) 2_665 .
N9 Cu1 N9 N12 -33.4(8) 2_665 .
N3 Cu1 N9 N12 169(10) . .
N3 Cu1 N9 N12 145.5(7) 2_665 .
N6 Cu1 N9 N12 55.2(6) . .
N6 Cu1 N9 N12 -122.8(6) 2_665 .
N12 N9 N10 N11 0.0 . .
Cu1 N9 N10 N11 -178.8(8) . .
N12 N9 N10 Cu3 168.3(8) . 2_665
Cu1 N9 N10 Cu3 -10.6(9) . 2_665
N9 N10 N11 C2A 0.0 . .
Cu3 N10 N11 C2A -167.6(8) 2_665 .
N9 N12 C2A N11 0.0 . .
N9 N12 C2A C42 180(6) . 1_654
N10 N11 C2A N12 0.0 . .
N10 N11 C2A C42 -180(6) . 1_654
N17 Cu2 N13 N16 -140.0(11) . .
O7 Cu2 N13 N16 -13.5(18) . .
O8 Cu2 N13 N16 26.5(9) . .
N7 Cu2 N13 N16 125.1(9) 2_765 .
C26 Cu2 N13 N16 14.9(12) . .
N17 Cu2 N13 N14 46.3(9) . .
O7 Cu2 N13 N14 172.9(11) . .
O8 Cu2 N13 N14 -147.1(9) . .
N7 Cu2 N13 N14 -48.5(10) 2_765 .
C26 Cu2 N13 N14 -158.8(8) . .
N16 N13 N14 N15 2.4(14) . .
Cu2 N13 N14 N15 176.7(8) . .
N16 N13 N14 Cu4 179.2(8) . 2_765
Cu2 N13 N14 Cu4 -6.6(14) . 2_765
N16 C17A N15 N14 6.4(17) . .
C27 C17A N15 N14 162.4(13) . .
N13 N14 N15 C17A -5.2(15) . .
Cu4 N14 N15 C17A 178.1(10) 2_765 .
N14 N13 N16 C17A 1.0(12) . .
Cu2 N13 N16 C17A -173.2(9) . .
N15 C17A N16 N13 -4.8(16) . .
C27 C17A N16 N13 -164.2(11) . .
O7 Cu2 N17 N18 169.2(14) . .
N13 Cu2 N17 N18 -30.1(13) . .
O8 Cu2 N17 N18 -158.8(14) . .
N7 Cu2 N17 N18 63.8(14) 2_765 .
C26 Cu2 N17 N18 173.9(12) . .
O7 Cu2 N17 N20 -35.7(14) . .
N13 Cu2 N17 N20 125.1(14) . .
O8 Cu2 N17 N20 -4(3) . .
N7 Cu2 N17 N20 -141.1(13) 2_765 .
C26 Cu2 N17 N20 -31.0(16) . .
N20 N17 N18 N19 7.1(17) . .
Cu2 N17 N18 N19 166.5(10) . .
N20 N17 N18 Cu4 176.3(10) . 2_765
Cu2 N17 N18 Cu4 -24.3(17) . 2_765
N17 N18 N19 C18 -6.4(15) . .
Cu4 N18 N19 C18 -174.0(9) 2_765 .
N20 C18 N19 N18 2.8(15) . .
C15 C18 N19 N18 168.0(12) . .
N19 C18 N20 N17 1.4(19) . .
C15 C18 N20 N17 -163.3(13) . .
N18 N17 N20 C18 -4.8(18) . .
Cu2 N17 N20 C18 -166.3(12) . .
O9 C9 C46 C10 64(2) . .
O2 C11 O1 Cu4 29(2) . 3_655
C12 C11 O1 Cu4 -171.1(8) . 3_655
O1 C11 O2 Cu3 -40.8(17) . 3_655
C12 C11 O2 Cu3 157.7(8) . 3_655
O4 C33 O3 Cu4 14(3) . 3_654
C30 C33 O3 Cu4 -174.8(13) . 3_654
O3 C33 O4 Cu3 -11(4) . 3_654
C30 C33 O4 Cu3 -179.3(12) . 3_654
O6 C7 O5 Cu5 33(2) . .
C6 C7 O5 Cu5 -159.9(8) . .
O11 Cu5 O5 C7 -97.0(12) . .
O10 Cu5 O5 C7 -45(2) . .
O6 Cu5 O5 C7 72.1(12) 2_565 .
O9 Cu5 O5 C7 170.5(11) . .
Cu5 Cu5 O5 C7 -13.7(11) 2_565 .
O5 C7 O6 Cu5 -34(2) . 2_565
C6 C7 O6 Cu5 159.3(8) . 2_565
O8 C26 O7 Cu2 -3.4(7) . .
C23 C26 O7 Cu2 177.2(8) . .
N17 Cu2 O7 C26 172.3(8) . .
N13 Cu2 O7 C26 47.3(17) . .
O8 Cu2 O7 C26 2.4(5) . .
N7 Cu2 O7 C26 -89.8(8) 2_765 .
O7 C26 O8 Cu2 3.3(7) . .
C23 C26 O8 Cu2 -177.2(5) . .
N17 Cu2 O8 C26 -37(2) . .
O7 Cu2 O8 C26 -1.9(4) . .
N13 Cu2 O8 C26 -165.3(6) . .
N7 Cu2 O8 C26 99.9(5) 2_765 .
C46 C9 O9 Cu5 151.3(12) . .
O11 Cu5 O9 C9 119.0(15) . .
O10 Cu5 O9 C9 38.6(15) . .
O6 Cu5 O9 C9 -52.0(15) 2_565 .
O5 Cu5 O9 C9 -149.7(14) . .
Cu5 Cu5 O9 C9 89(3) 2_565 .
O11 C8 O10 Cu5 -25(2) 2_565 .
C39 C8 O10 Cu5 176.6(9) . .
O11 Cu5 O10 C8 98.3(15) . .
O6 Cu5 O10 C8 -72.6(15) 2_565 .
O5 Cu5 O10 C8 45(3) . .
O9 Cu5 O10 C8 -170.0(15) . .
Cu5 Cu5 O10 C8 13.9(15) 2_565 .
O10 Cu5 O11 C8 -95.8(13) . 2_565
O6 Cu5 O11 C8 -52(3) 2_565 2_565
O5 Cu5 O11 C8 72.7(13) . 2_565
O9 Cu5 O11 C8 170.8(13) . 2_565
Cu5 Cu5 O11 C8 -11.7(12) 2_565 2_565
